data_4082565
loop_
_publ_author_name
'Wang, Tao'
'Hao, Xin-Qi'
'Huang, Juan-Juan'
'Wang, Kai'
'Gong, Jun-Fang'
'Song, Mao-Ping'

_publ_section_title
;
 Chiral CNN Pincer Palladium(II) Complexes with
 2-Aryl-6-(oxazolinyl)pyridine Ligands: Synthesis, Characterization, and
 Application to Enantioselective Allylation of Isatins and Suzuki--Miyaura
 Coupling Reaction
;
_journal_issue 1
_journal_name_full Organometallics
_journal_page_first 194
_journal_paper_doi 10.1021/om400945d
_journal_volume 33
_journal_year 2014
_chemical_absolute_configuration ad
_chemical_formula_moiety 'C24 H17 Cl N2 O Pd, 0.5(C H2 Cl2)'
_chemical_formula_sum 'C24.5 H18 Cl2 N2 O Pd'
_chemical_formula_weight 538.71
_chemical_name_systematic
;
 ? 
;
_space_group_crystal_system orthorhombic
_space_group_IT_number 19
_space_group_name_Hall 'P 2ac 2ab'
_space_group_name_H-M_alt 'P 21 21 21'
_symmetry_space_group_name_Hall 'P 2ac 2ab'
_symmetry_space_group_name_H-M 'P 21 21 21'
_atom_sites_solution_hydrogens geom
_atom_sites_solution_primary direct
_atom_sites_solution_secondary difmap
_audit_creation_date 2011-09-30
_audit_creation_method
;
  Olex2 1.1
  (compiled 2011.09.07 svn.r1971, GUI svn.r3853)
;
_cell_angle_alpha 90.00
_cell_angle_beta 90.00
_cell_angle_gamma 90.00
_cell_formula_units_Z 8
_cell_length_a 12.8040(4)
_cell_length_b 13.5812(4)
_cell_length_c 24.3928(5)
_cell_measurement_reflns_used 6136
_cell_measurement_temperature 291(2)
_cell_measurement_theta_max 26.3125
_cell_measurement_theta_min 2.9937
_cell_volume 4241.8(2)
_computing_cell_refinement
;
CrysAlisPro, Agilent Technologies,
Version 1.171.35.15 (release 03-08-2011 CrysAlis171 .NET)
(compiled Aug  3 2011,13:03:54)
;
_computing_data_collection
;
CrysAlisPro, Agilent Technologies,
Version 1.171.35.15 (release 03-08-2011 CrysAlis171 .NET)
(compiled Aug  3 2011,13:03:54)
;
_computing_data_reduction
;
CrysAlisPro, Agilent Technologies,
Version 1.171.35.15 (release 03-08-2011 CrysAlis171 .NET)
(compiled Aug  3 2011,13:03:54)
;
_computing_molecular_graphics
;
O. V. Dolomanov, L. J. Bourhis, R. J. Gildea, J. A. K. Howard and H. Puschmann,
OLEX2: a complete structure solution, refinement and analysis program.
J. Appl. Cryst. (2009). 42, 339-341.
;
_computing_publication_material
;
O. V. Dolomanov, L. J. Bourhis, R. J. Gildea, J. A. K. Howard and H. Puschmann,
OLEX2: a complete structure solution, refinement and analysis program.
J. Appl. Cryst. (2009). 42, 339-341.
;
_computing_structure_refinement
;
SHELXL, G.M. Sheldrick, Acta Cryst.
2008). A64, 112-122
;
_computing_structure_solution
;
SHELXS, G.M. Sheldrick, Acta Cryst.
(2008). A64, 112-122
;
_diffrn_ambient_temperature 291.15
_diffrn_detector_area_resol_mean 16.2312
_diffrn_measured_fraction_theta_full 0.998
_diffrn_measured_fraction_theta_max 0.998
_diffrn_measurement_details
;
  1 omega  -46.00   47.00   1.0000   25.0000
omega____ theta____ kappa____ phi______ frames
    -      -17.1383   77.0000  150.0000 93

  2 omega   65.00   90.00   1.0000   25.0000
omega____ theta____ kappa____ phi______ frames
    -       19.8726   77.0000  -60.0000 25

  3 omega   -7.00   84.00   1.0000   25.0000
omega____ theta____ kappa____ phi______ frames
    -       19.8726   77.0000 -150.0000 91

  4 omega   32.00   57.00   1.0000   25.0000
omega____ theta____ kappa____ phi______ frames
    -       19.8726 -178.0000   90.0000 25
;
_diffrn_measurement_device_type 'Xcalibur, Eos, Gemini'
_diffrn_measurement_method '\w scans'
_diffrn_orient_matrix_UB_11 -0.0464102000
_diffrn_orient_matrix_UB_12 -0.0001478000
_diffrn_orient_matrix_UB_13 -0.0158887000
_diffrn_orient_matrix_UB_21 -0.0300806000
_diffrn_orient_matrix_UB_22 -0.0046038000
_diffrn_orient_matrix_UB_23 0.0242897000
_diffrn_orient_matrix_UB_31 -0.0027175000
_diffrn_orient_matrix_UB_32 0.0520003000
_diffrn_orient_matrix_UB_33 0.0021279000
_diffrn_radiation_monochromator graphite
_diffrn_radiation_type 'Mo K\a'
_diffrn_radiation_wavelength 0.7107
_diffrn_reflns_av_R_equivalents 0.0430
_diffrn_reflns_av_unetI/netI 0.0709
_diffrn_reflns_limit_h_max 15
_diffrn_reflns_limit_h_min -16
_diffrn_reflns_limit_k_max 16
_diffrn_reflns_limit_k_min -16
_diffrn_reflns_limit_l_max 30
_diffrn_reflns_limit_l_min -28
_diffrn_reflns_number 18581
_diffrn_reflns_theta_full 26.37
_diffrn_reflns_theta_max 26.37
_diffrn_reflns_theta_min 3.00
_diffrn_source 'Enhance (Mo) X-ray Source'
_diffrn_source_current n/a
_diffrn_source_voltage n/a
_exptl_absorpt_coefficient_mu 1.147
_exptl_absorpt_correction_T_max 1.00000
_exptl_absorpt_correction_T_min 0.98349
_exptl_absorpt_correction_type multi-scan
_exptl_absorpt_process_details
;
CrysAlisPro, Agilent Technologies,
Version 1.171.35.15 (release 03-08-2011 CrysAlis171 .NET)
(compiled Aug  3 2011,13:03:54)
Empirical absorption correction using spherical harmonics,
 implemented in SCALE3 ABSPACK scaling algorithm.
;
_exptl_crystal_density_diffrn 1.671
_exptl_crystal_density_method 'not measured'
_exptl_crystal_F_000 2136
_exptl_crystal_size_max 0.20
_exptl_crystal_size_mid 0.20
_exptl_crystal_size_min 0.18
_refine_diff_density_max 0.680
_refine_diff_density_min -0.458
_refine_diff_density_rms 0.072
_refine_ls_abs_structure_details 'Flack H D (1983), Acta Cryst. A39, 876-881'
_refine_ls_abs_structure_Flack -0.03(3)
_refine_ls_extinction_method none
_refine_ls_goodness_of_fit_ref 1.005
_refine_ls_hydrogen_treatment constr
_refine_ls_matrix_type full
_refine_ls_number_parameters 550
_refine_ls_number_reflns 8666
_refine_ls_number_restraints 11
_refine_ls_restrained_S_all 1.017
_refine_ls_R_factor_all 0.0702
_refine_ls_R_factor_gt 0.0437
_refine_ls_shift/su_max 0.001
_refine_ls_shift/su_mean 0.000
_refine_ls_structure_factor_coef Fsqd
_refine_ls_weighting_details 'calc w=1/[\s^2^(Fo^2^)+(0.0135P)^2^+0.0000P] where P=(Fo^2^+2Fc^2^)/3'
_refine_ls_weighting_scheme calc
_refine_ls_wR_factor_gt 0.0570
_refine_ls_wR_factor_ref 0.0633
_reflns_number_gt 6583
_reflns_number_total 8666
_reflns_threshold_expression >2sigma(I)
_cod_data_source_file om400945d_si_002.cif
_cod_data_source_block complex-3f
_cod_original_cell_volume 4241.75(19)
_cod_database_code 4082565
_chemical_oxdiff_formula 'C11 H10 S O2'
_reflns_odcompleteness_completeness 99.71
_reflns_odcompleteness_iscentric 1
_reflns_odcompleteness_theta 26.32

loop_
_space_group_symop_id
_space_group_symop_operation_xyz
1 'x, y, z'
2 '-x+1/2, -y, z+1/2'
3 'x+1/2, -y+1/2, -z'
4 '-x, y+1/2, -z+1/2'

loop_
_atom_site_label
_atom_site_type_symbol
_atom_site_fract_x
_atom_site_fract_y
_atom_site_fract_z
_atom_site_U_iso_or_equiv
_atom_site_adp_type
_atom_site_occupancy
_atom_site_symmetry_multiplicity
_atom_site_calc_flag
_atom_site_refinement_flags
Pd1 Pd 0.32425(3) 0.70097(3) 0.609662(12) 0.03212(9) Uani 1 1 d .
Pd2 Pd 0.33420(3) 0.21161(3) 0.603737(12) 0.03420(10) Uani 1 1 d .
Cl1 Cl 0.15762(12) 0.67163(11) 0.64346(5) 0.0650(4) Uani 1 1 d .
Cl1A Cl 0.19106(11) 0.13948(10) 0.64552(5) 0.0559(4) Uani 1 1 d .
Cl2 Cl 0.4084(2) 0.3780(3) 0.29010(8) 0.2080(16) Uani 1 1 d U
Cl3 Cl 0.53765(17) 0.52250(19) 0.24457(8) 0.1210(8) Uani 1 1 d .
O1 O 0.4492(3) 0.9396(3) 0.69025(14) 0.0572(11) Uani 1 1 d .
O1A O 0.4155(3) 0.4693(3) 0.68232(13) 0.0525(10) Uani 1 1 d .
N1 N 0.4610(3) 0.7587(3) 0.58149(14) 0.0347(10) Uani 1 1 d .
N1A N 0.4512(3) 0.2955(3) 0.57229(14) 0.0365(9) Uani 1 1 d .
N2 N 0.3434(3) 0.8136(3) 0.66838(13) 0.0378(10) Uani 1 1 d .
N2A N 0.3267(3) 0.3317(3) 0.65952(13) 0.0367(10) Uani 1 1 d .
C1 C 0.3260(4) 0.5923(3) 0.55549(17) 0.0376(12) Uani 1 1 d .
C1A C 0.3592(4) 0.1019(3) 0.55099(17) 0.0364(12) Uani 1 1 d .
C2 C 0.2555(4) 0.5169(4) 0.5623(2) 0.0490(15) Uani 1 1 d .
H2 H 0.2094 0.5204 0.5917 0.059 Uiso 1 1 calc R
C2A C 0.3153(4) 0.0109(4) 0.56053(19) 0.0460(14) Uani 1 1 d .
H2A H 0.2779 0.0015 0.5928 0.055 Uiso 1 1 calc R
C3 C 0.2490(5) 0.4347(4) 0.5272(3) 0.0682(19) Uani 1 1 d .
H3 H 0.2026 0.3838 0.5348 0.082 Uiso 1 1 calc R
C3A C 0.3243(5) -0.0685(4) 0.5238(2) 0.0560(16) Uani 1 1 d .
H3A H 0.2965 -0.1296 0.5329 0.067 Uiso 1 1 calc R
C4 C 0.3107(6) 0.4310(4) 0.4829(3) 0.0649(19) Uani 1 1 d .
H4 H 0.3046 0.3785 0.4587 0.078 Uiso 1 1 calc R
C4A C 0.3729(5) -0.0561(4) 0.4756(2) 0.0553(17) Uani 1 1 d .
H4A H 0.3772 -0.1082 0.4509 0.066 Uiso 1 1 calc R
C5 C 0.3842(5) 0.5051(5) 0.4726(2) 0.0556(17) Uani 1 1 d .
C5A C 0.4173(4) 0.0352(5) 0.4622(2) 0.0496(14) Uani 1 1 d .
C6 C 0.3963(4) 0.5870(4) 0.51015(19) 0.0448(14) Uani 1 1 d .
C6A C 0.4171(4) 0.1155(4) 0.50103(18) 0.0412(13) Uani 1 1 d .
C7 C 0.4781(4) 0.6560(4) 0.49859(18) 0.0437(14) Uani 1 1 d D
C7A C 0.4745(4) 0.2027(4) 0.48639(18) 0.0421(12) Uani 1 1 d .
C8 C 0.5324(5) 0.6471(5) 0.4490(2) 0.076(2) Uani 1 1 d D
H8 H 0.5822 0.6942 0.4400 0.091 Uiso 1 1 calc R
C8A C 0.5117(4) 0.2134(5) 0.43294(18) 0.0542(15) Uani 1 1 d .
H8A H 0.5439 0.2720 0.4227 0.065 Uiso 1 1 calc R
C9 C 0.5140(6) 0.5696(6) 0.4128(2) 0.094(3) Uani 1 1 d D
H9 H 0.5510 0.5661 0.3801 0.113 Uiso 1 1 calc R
C9A C 0.5015(5) 0.1374(5) 0.3944(2) 0.0707(18) Uani 1 1 d .
H9A H 0.5224 0.1478 0.3583 0.085 Uiso 1 1 calc R
C10 C 0.4428(6) 0.4996(6) 0.4250(3) 0.087(3) Uani 1 1 d D
H10 H 0.4329 0.4471 0.4011 0.104 Uiso 1 1 calc R
C10A C 0.4617(4) 0.0495(5) 0.4092(2) 0.0663(18) Uani 1 1 d .
H10A H 0.4633 -0.0027 0.3844 0.080 Uiso 1 1 calc R
C11 C 0.5145(4) 0.7355(4) 0.53564(18) 0.0396(13) Uani 1 1 d D
C11A C 0.5040(4) 0.2828(4) 0.52510(17) 0.0398(13) Uani 1 1 d .
C12 C 0.6044(5) 0.7903(5) 0.5237(2) 0.0727(18) Uani 1 1 d D
H12 H 0.6425 0.7742 0.4925 0.087 Uiso 1 1 calc R
C12A C 0.5902(4) 0.3442(4) 0.5137(2) 0.0538(16) Uani 1 1 d .
H12A H 0.6315 0.3309 0.4832 0.065 Uiso 1 1 calc R
C13 C 0.6387(5) 0.8660(5) 0.5555(3) 0.081(2) Uani 1 1 d D
H13 H 0.6996 0.8996 0.5467 0.097 Uiso 1 1 calc R
C13A C 0.6142(4) 0.4223(4) 0.5461(2) 0.0556(16) Uani 1 1 d .
H13A H 0.6705 0.4628 0.5377 0.067 Uiso 1 1 calc R
C14 C 0.5809(4) 0.8920(4) 0.6014(2) 0.0600(16) Uani 1 1 d .
H14 H 0.6009 0.9442 0.6238 0.072 Uiso 1 1 calc R
C14A C 0.5530(4) 0.4402(4) 0.5919(2) 0.0508(15) Uani 1 1 d .
H14A H 0.5651 0.4949 0.6140 0.061 Uiso 1 1 calc R
C15 C 0.4939(4) 0.8380(3) 0.61233(19) 0.0387(12) Uani 1 1 d .
C15A C 0.4740(4) 0.3752(4) 0.60381(19) 0.0393(12) Uani 1 1 d .
C16 C 0.4256(4) 0.8618(4) 0.65847(18) 0.0389(13) Uani 1 1 d .
C16A C 0.4019(4) 0.3902(4) 0.65049(18) 0.0382(13) Uani 1 1 d .
C17 C 0.3557(5) 0.9541(4) 0.72431(19) 0.0596(17) Uani 1 1 d .
H17C H 0.3142 1.0087 0.7109 0.072 Uiso 1 1 calc R
H17D H 0.3746 0.9663 0.7622 0.072 Uiso 1 1 calc R
C17A C 0.3247(5) 0.4695(4) 0.71847(18) 0.0525(15) Uani 1 1 d .
H17A H 0.2787 0.5241 0.7099 0.063 Uiso 1 1 calc R
H17B H 0.3460 0.4746 0.7565 0.063 Uiso 1 1 calc R
C18 C 0.2958(4) 0.8558(4) 0.71854(17) 0.0427(14) Uani 1 1 d .
H18 H 0.2216 0.8690 0.7121 0.051 Uiso 1 1 calc R
C18A C 0.2696(4) 0.3697(4) 0.70757(17) 0.0415(13) Uani 1 1 d .
H18A H 0.1970 0.3825 0.6970 0.050 Uiso 1 1 calc R
C19 C 0.3082(4) 0.7903(4) 0.76821(16) 0.0385(12) Uani 1 1 d .
C19A C 0.2703(4) 0.2992(4) 0.75632(18) 0.0412(12) Uani 1 1 d .
C20 C 0.3785(4) 0.7137(4) 0.77019(18) 0.0457(14) Uani 1 1 d .
H20 H 0.4155 0.6967 0.7388 0.055 Uiso 1 1 calc R
C20A C 0.3503(5) 0.2333(4) 0.76418(18) 0.0519(15) Uani 1 1 d .
H20A H 0.4033 0.2285 0.7382 0.062 Uiso 1 1 calc R
C21 C 0.3948(4) 0.6621(4) 0.8176(2) 0.0516(15) Uani 1 1 d .
H21 H 0.4434 0.6113 0.8179 0.062 Uiso 1 1 calc R
C21A C 0.3529(5) 0.1739(4) 0.8101(2) 0.0584(17) Uani 1 1 d .
H21A H 0.4081 0.1304 0.8151 0.070 Uiso 1 1 calc R
C22 C 0.3408(4) 0.6840(4) 0.8648(2) 0.0533(14) Uani 1 1 d .
H22 H 0.3521 0.6484 0.8968 0.064 Uiso 1 1 calc R
C22A C 0.2757(6) 0.1786(5) 0.8480(3) 0.082(2) Uani 1 1 d .
H22A H 0.2765 0.1368 0.8782 0.099 Uiso 1 1 calc R
C23 C 0.2706(4) 0.7588(4) 0.8635(2) 0.0552(16) Uani 1 1 d .
H23 H 0.2332 0.7745 0.8950 0.066 Uiso 1 1 calc R
C23A C 0.1986(6) 0.2436(5) 0.8416(3) 0.100(3) Uani 1 1 d .
H23A H 0.1469 0.2480 0.8683 0.120 Uiso 1 1 calc R
C24 C 0.2538(4) 0.8124(4) 0.81579(19) 0.0501(14) Uani 1 1 d .
H24 H 0.2056 0.8636 0.8158 0.060 Uiso 1 1 calc R
C24A C 0.1932(5) 0.3056(5) 0.7957(2) 0.0759(19) Uani 1 1 d .
H24A H 0.1386 0.3502 0.7918 0.091 Uiso 1 1 calc R
C25 C 0.5146(5) 0.3969(5) 0.2485(3) 0.098(3) Uani 1 1 d .
H25A H 0.5010 0.3706 0.2122 0.118 Uiso 1 1 calc R
H25B H 0.5753 0.3636 0.2634 0.118 Uiso 1 1 calc R

loop_
_atom_site_aniso_label
_atom_site_aniso_U_11
_atom_site_aniso_U_22
_atom_site_aniso_U_33
_atom_site_aniso_U_23
_atom_site_aniso_U_13
_atom_site_aniso_U_12
Pd1 0.0342(2) 0.0356(2) 0.02653(16) 0.00190(17) -0.00026(17) -0.0023(2)
Pd2 0.0363(2) 0.0375(2) 0.02882(17) 0.00227(18) -0.00144(18) -0.0001(2)
Cl1 0.0500(10) 0.0869(11) 0.0581(7) -0.0028(8) 0.0141(8) -0.0185(9)
Cl1A 0.0552(10) 0.0628(9) 0.0497(7) 0.0011(7) 0.0086(7) -0.0144(8)
Cl2 0.183(3) 0.372(4) 0.0696(12) 0.034(2) -0.0163(15) -0.186(3)
Cl3 0.123(2) 0.139(2) 0.1006(14) 0.0327(15) -0.0210(14) -0.0372(17)
O1 0.082(3) 0.039(2) 0.050(2) -0.006(2) 0.003(2) -0.015(2)
O1A 0.064(3) 0.045(2) 0.049(2) -0.014(2) 0.000(2) -0.012(2)
N1 0.034(3) 0.037(3) 0.033(2) 0.0044(19) -0.0020(18) 0.0005(19)
N1A 0.037(2) 0.038(2) 0.0346(19) 0.004(2) -0.0027(18) 0.002(2)
N2 0.043(3) 0.040(2) 0.0306(18) -0.0039(18) 0.001(2) -0.001(2)
N2A 0.042(3) 0.036(2) 0.0321(19) 0.0032(17) 0.003(2) -0.002(2)
C1 0.048(3) 0.033(3) 0.032(2) 0.006(2) -0.009(3) 0.004(3)
C1A 0.038(3) 0.039(3) 0.033(2) 0.003(2) -0.009(2) 0.005(2)
C2 0.056(4) 0.044(4) 0.047(3) -0.002(3) -0.012(3) 0.002(3)
C2A 0.050(4) 0.044(3) 0.044(3) 0.005(3) -0.008(3) 0.004(3)
C3 0.072(5) 0.048(4) 0.085(4) -0.011(4) -0.034(4) -0.004(4)
C3A 0.069(4) 0.038(3) 0.060(3) -0.002(3) -0.025(4) 0.007(3)
C4 0.075(5) 0.045(4) 0.074(4) -0.029(3) -0.036(4) 0.022(4)
C4A 0.073(5) 0.043(4) 0.050(3) -0.015(3) -0.016(3) 0.021(3)
C5 0.059(4) 0.057(4) 0.050(4) -0.020(3) -0.017(3) 0.028(3)
C5A 0.041(3) 0.066(4) 0.042(3) -0.008(3) -0.008(3) 0.017(3)
C6 0.052(4) 0.045(3) 0.037(3) 0.000(3) -0.019(3) 0.017(3)
C6A 0.037(3) 0.051(4) 0.036(3) -0.001(3) -0.011(2) 0.016(3)
C7 0.049(4) 0.048(4) 0.034(3) 0.003(3) 0.005(3) 0.014(3)
C7A 0.028(3) 0.057(4) 0.041(3) 0.001(3) 0.004(2) 0.010(3)
C8 0.078(5) 0.103(6) 0.046(3) -0.010(4) 0.022(3) 0.011(4)
C8A 0.048(3) 0.075(4) 0.040(3) 0.008(3) 0.011(2) 0.007(4)
C9 0.094(7) 0.150(9) 0.039(3) -0.026(5) 0.010(4) 0.040(5)
C9A 0.064(4) 0.105(5) 0.044(3) -0.012(4) 0.004(3) 0.016(4)
C10 0.086(6) 0.104(7) 0.070(5) -0.038(5) -0.018(4) 0.038(5)
C10A 0.061(4) 0.088(5) 0.051(4) -0.026(4) 0.000(3) 0.020(4)
C11 0.041(3) 0.042(3) 0.036(3) 0.007(2) 0.006(2) 0.004(3)
C11A 0.034(3) 0.047(4) 0.038(2) 0.012(3) 0.001(2) 0.003(3)
C12 0.069(5) 0.073(5) 0.075(4) -0.004(4) 0.039(3) -0.007(4)
C12A 0.047(4) 0.067(4) 0.047(3) 0.014(3) 0.007(3) 0.003(3)
C13 0.061(5) 0.086(5) 0.096(5) 0.002(4) 0.028(4) -0.030(4)
C13A 0.043(4) 0.060(4) 0.064(4) 0.019(3) -0.002(3) -0.016(3)
C14 0.058(4) 0.057(4) 0.065(4) 0.004(4) 0.006(4) -0.025(3)
C14A 0.053(4) 0.048(4) 0.052(3) -0.001(3) -0.007(3) -0.006(3)
C15 0.038(3) 0.042(3) 0.036(3) 0.007(3) -0.004(3) -0.002(2)
C15A 0.037(3) 0.044(3) 0.037(3) 0.001(3) -0.006(3) -0.002(2)
C16 0.048(4) 0.035(3) 0.034(3) -0.001(3) -0.014(3) -0.003(3)
C16A 0.043(3) 0.039(3) 0.033(3) 0.001(3) -0.008(2) 0.005(3)
C17 0.101(5) 0.036(3) 0.042(3) -0.003(3) 0.004(3) 0.001(4)
C17A 0.074(4) 0.040(3) 0.043(3) 0.001(3) 0.005(3) 0.008(4)
C18 0.043(3) 0.050(4) 0.035(3) -0.012(3) -0.002(2) 0.008(3)
C18A 0.042(3) 0.047(3) 0.035(3) -0.006(3) -0.001(2) 0.008(3)
C19 0.041(3) 0.039(3) 0.035(2) -0.002(3) 0.001(2) 0.002(3)
C19A 0.046(3) 0.042(3) 0.036(2) -0.002(3) 0.001(2) 0.001(3)
C20 0.052(4) 0.046(3) 0.039(3) -0.005(3) 0.004(2) 0.005(3)
C20A 0.062(4) 0.057(4) 0.037(3) -0.003(3) 0.008(3) 0.005(3)
C21 0.053(4) 0.045(4) 0.056(3) -0.001(3) 0.001(3) 0.006(3)
C21A 0.082(5) 0.042(3) 0.051(3) 0.004(3) 0.001(3) 0.009(3)
C22 0.059(4) 0.053(4) 0.048(3) 0.014(3) -0.004(3) -0.011(3)
C22A 0.114(6) 0.068(5) 0.064(4) 0.014(4) 0.015(4) 0.005(5)
C23 0.057(4) 0.074(4) 0.035(3) 0.001(3) 0.011(3) -0.010(3)
C23A 0.111(7) 0.120(7) 0.069(4) 0.034(4) 0.049(4) 0.022(5)
C24 0.052(4) 0.052(4) 0.046(3) -0.005(3) 0.007(3) 0.013(3)
C24A 0.065(5) 0.093(5) 0.070(4) 0.016(4) 0.028(3) 0.029(4)
C25 0.104(6) 0.108(6) 0.084(4) -0.007(5) -0.054(5) -0.015(5)

loop_
_atom_type_symbol
_atom_type_description
_atom_type_scat_dispersion_real
_atom_type_scat_dispersion_imag
_atom_type_scat_source
C C 0.0033 0.0016 'International Tables Vol C Tables 4.2.6.8 and 6.1.1.4'
H H 0.0000 0.0000 'International Tables Vol C Tables 4.2.6.8 and 6.1.1.4'
Cl Cl 0.1484 0.1585 'International Tables Vol C Tables 4.2.6.8 and 6.1.1.4'
N N 0.0061 0.0033 'International Tables Vol C Tables 4.2.6.8 and 6.1.1.4'
O O 0.0106 0.0060 'International Tables Vol C Tables 4.2.6.8 and 6.1.1.4'
Pd Pd -0.9988 1.0072 'International Tables Vol C Tables 4.2.6.8 and 6.1.1.4'

loop_
_geom_angle_atom_site_label_1
_geom_angle_atom_site_label_2
_geom_angle_atom_site_label_3
_geom_angle
N1 Pd1 Cl1 167.24(11)
N1 Pd1 N2 81.37(15)
N2 Pd1 Cl1 89.44(12)
C1 Pd1 Cl1 96.86(17)
C1 Pd1 N1 92.99(19)
C1 Pd1 N2 172.6(2)
N1A Pd2 Cl1A 170.77(12)
N1A Pd2 N2A 81.05(16)
N2A Pd2 Cl1A 90.41(11)
C1A Pd2 Cl1A 95.46(15)
C1A Pd2 N1A 93.28(18)
C1A Pd2 N2A 173.27(19)
C16 O1 C17 104.3(4)
C16A O1A C17A 104.4(4)
C11 N1 Pd1 128.7(3)
C11 N1 C15 118.7(4)
C15 N1 Pd1 112.3(3)
C11A N1A Pd2 128.4(4)
C11A N1A C15A 118.6(4)
C15A N1A Pd2 113.1(3)
C16 N2 Pd1 110.0(3)
C16 N2 C18 107.5(4)
C18 N2 Pd1 142.4(3)
C16A N2A Pd2 109.6(3)
C16A N2A C18A 107.2(4)
C18A N2A Pd2 143.1(3)
C2 C1 Pd1 117.8(4)
C2 C1 C6 118.0(5)
C6 C1 Pd1 124.2(4)
C2A C1A Pd2 119.7(4)
C2A C1A C6A 117.9(5)
C6A C1A Pd2 122.3(4)
C1 C2 H2 118.1
C1 C2 C3 123.8(5)
C3 C2 H2 118.1
C1A C2A H2A 118.4
C1A C2A C3A 123.1(5)
C3A C2A H2A 118.4
C2 C3 H3 120.5
C4 C3 C2 119.0(6)
C4 C3 H3 120.5
C2A C3A H3A 120.0
C4A C3A C2A 120.1(5)
C4A C3A H3A 120.0
C3 C4 H4 119.5
C3 C4 C5 120.9(6)
C5 C4 H4 119.5
C3A C4A H4A 119.9
C3A C4A C5A 120.2(5)
C5A C4A H4A 119.9
C4 C5 C6 120.7(6)
C10 C5 C4 118.4(6)
C10 C5 C6 120.8(7)
C4A C5A C6A 120.9(5)
C4A C5A C10A 119.5(6)
C10A C5A C6A 119.5(6)
C1 C6 C5 117.4(5)
C1 C6 C7 125.5(5)
C7 C6 C5 117.1(5)
C1A C6A C5A 117.4(5)
C1A C6A C7A 125.4(5)
C7A C6A C5A 117.2(5)
C6 C7 C11 125.9(4)
C8 C7 C6 118.5(5)
C8 C7 C11 115.6(5)
C6A C7A C11A 125.0(4)
C8A C7A C6A 119.5(5)
C8A C7A C11A 115.4(5)
C7 C8 H8 119.1
C9 C8 C7 121.9(6)
C9 C8 H8 119.1
C7A C8A H8A 119.4
C7A C8A C9A 121.2(6)
C9A C8A H8A 119.4
C8 C9 H9 119.8
C10 C9 C8 120.4(6)
C10 C9 H9 119.8
C8A C9A H9A 119.7
C10A C9A C8A 120.6(6)
C10A C9A H9A 119.7
C5 C10 H10 119.6
C9 C10 C5 120.9(7)
C9 C10 H10 119.6
C5A C10A H10A 119.5
C9A C10A C5A 120.9(6)
C9A C10A H10A 119.5
N1 C11 C7 121.1(5)
N1 C11 C12 117.7(5)
C12 C11 C7 121.2(5)
N1A C11A C7A 120.6(4)
N1A C11A C12A 119.0(5)
C12A C11A C7A 120.3(4)
C11 C12 H12 118.4
C13 C12 C11 123.1(5)
C13 C12 H12 118.4
C11A C12A H12A 119.2
C13A C12A C11A 121.6(5)
C13A C12A H12A 119.2
C12 C13 H13 120.6
C12 C13 C14 118.8(6)
C14 C13 H13 120.6
C12A C13A H13A 120.7
C12A C13A C14A 118.6(5)
C14A C13A H13A 120.7
C13 C14 H14 121.4
C15 C14 C13 117.2(5)
C15 C14 H14 121.4
C13A C14A H14A 120.9
C15A C14A C13A 118.2(5)
C15A C14A H14A 120.9
N1 C15 C16 114.2(4)
C14 C15 N1 124.3(5)
C14 C15 C16 121.4(5)
N1A C15A C14A 123.4(5)
N1A C15A C16A 114.2(4)
C14A C15A C16A 122.3(5)
O1 C16 C15 118.9(5)
N2 C16 O1 119.0(5)
N2 C16 C15 122.1(4)
O1A C16A C15A 118.4(5)
N2A C16A O1A 120.1(4)
N2A C16A C15A 121.4(5)
O1 C17 H17C 111.0
O1 C17 H17D 111.0
O1 C17 C18 103.7(4)
H17C C17 H17D 109.0
C18 C17 H17C 111.0
C18 C17 H17D 111.0
O1A C17A H17A 110.8
O1A C17A H17B 110.8
O1A C17A C18A 104.9(4)
H17A C17A H17B 108.8
C18A C17A H17A 110.8
C18A C17A H17B 110.8
N2 C18 C17 101.8(4)
N2 C18 H18 109.7
N2 C18 C19 113.1(4)
C17 C18 H18 109.7
C19 C18 C17 112.5(4)
C19 C18 H18 109.7
N2A C18A C17A 102.5(4)
N2A C18A H18A 108.8
N2A C18A C19A 113.4(4)
C17A C18A H18A 108.8
C19A C18A C17A 114.3(4)
C19A C18A H18A 108.8
C20 C19 C18 122.8(4)
C20 C19 C24 117.5(4)
C24 C19 C18 119.5(4)
C20A C19A C18A 121.5(4)
C20A C19A C24A 118.5(5)
C24A C19A C18A 119.9(5)
C19 C20 H20 119.4
C21 C20 C19 121.1(4)
C21 C20 H20 119.4
C19A C20A H20A 119.6
C19A C20A C21A 120.8(5)
C21A C20A H20A 119.6
C20 C21 H21 119.3
C20 C21 C22 121.4(5)
C22 C21 H21 119.3
C20A C21A H21A 119.7
C22A C21A C20A 120.6(6)
C22A C21A H21A 119.7
C21 C22 H22 120.9
C23 C22 C21 118.3(5)
C23 C22 H22 120.9
C21A C22A H22A 120.3
C23A C22A C21A 119.4(6)
C23A C22A H22A 120.3
C22 C23 H23 119.5
C22 C23 C24 121.0(5)
C24 C23 H23 119.5
C22A C23A H23A 119.1
C22A C23A C24A 121.8(6)
C24A C23A H23A 119.1
C19 C24 C23 120.7(5)
C19 C24 H24 119.7
C23 C24 H24 119.7
C19A C24A C23A 118.9(6)
C19A C24A H24A 120.6
C23A C24A H24A 120.6
Cl2 C25 Cl3 108.3(4)
Cl2 C25 H25A 110.0
Cl2 C25 H25B 110.0
Cl3 C25 H25A 110.0
Cl3 C25 H25B 110.0
H25A C25 H25B 108.4

loop_
_geom_bond_atom_site_label_1
_geom_bond_atom_site_label_2
_geom_bond_distance
Pd1 Cl1 2.3218(15)
Pd1 N1 2.039(4)
Pd1 N2 2.110(3)
Pd1 C1 1.981(4)
Pd2 Cl1A 2.3147(14)
Pd2 N1A 2.033(4)
Pd2 N2A 2.126(3)
Pd2 C1A 1.994(5)
Cl2 C25 1.716(7)
Cl3 C25 1.734(7)
O1 C16 1.345(5)
O1 C17 1.470(6)
O1A C16A 1.337(5)
O1A C17A 1.459(5)
N1 C11 1.349(5)
N1 C15 1.379(5)
N1A C11A 1.347(5)
N1A C15A 1.359(5)
N2 C16 1.263(6)
N2 C18 1.482(5)
N2A C16A 1.267(6)
N2A C18A 1.475(5)
C1 C2 1.375(7)
C1 C6 1.428(7)
C1A C2A 1.378(6)
C1A C6A 1.438(6)
C2 H2 0.9300
C2 C3 1.408(7)
C2A H2A 0.9300
C2A C3A 1.406(6)
C3 H3 0.9300
C3 C4 1.340(8)
C3A H3A 0.9300
C3A C4A 1.342(7)
C4 H4 0.9300
C4 C5 1.401(8)
C4A H4A 0.9300
C4A C5A 1.402(7)
C5 C6 1.450(7)
C5 C10 1.385(8)
C5A C6A 1.445(7)
C5A C10A 1.426(7)
C6 C7 1.433(7)
C6A C7A 1.439(7)
C7 C8 1.400(6)
C7 C11 1.483(6)
C7A C8A 1.396(6)
C7A C11A 1.489(7)
C8 H8 0.9300
C8 C9 1.394(8)
C8A H8A 0.9300
C8A C9A 1.403(7)
C9 H9 0.9300
C9 C10 1.351(8)
C9A H9A 0.9300
C9A C10A 1.347(8)
C10 H10 0.9300
C10A H10A 0.9300
C11 C12 1.402(7)
C11A C12A 1.411(7)
C12 H12 0.9300
C12 C13 1.360(7)
C12A H12A 0.9300
C12A C13A 1.357(7)
C13 H13 0.9300
C13 C14 1.387(7)
C13A H13A 0.9300
C13A C14A 1.387(6)
C14 H14 0.9300
C14 C15 1.360(6)
C14A H14A 0.9300
C14A C15A 1.374(6)
C15 C16 1.462(6)
C15A C16A 1.480(6)
C17 H17C 0.9700
C17 H17D 0.9700
C17 C18 1.546(7)
C17A H17A 0.9700
C17A H17B 0.9700
C17A C18A 1.551(7)
C18 H18 0.9800
C18 C19 1.511(6)
C18A H18A 0.9800
C18A C19A 1.527(6)
C19 C20 1.377(7)
C19 C24 1.386(6)
C19A C20A 1.374(7)
C19A C24A 1.380(6)
C20 H20 0.9300
C20 C21 1.367(6)
C20A H20A 0.9300
C20A C21A 1.381(6)
C21 H21 0.9300
C21 C22 1.377(6)
C21A H21A 0.9300
C21A C22A 1.354(7)
C22 H22 0.9300
C22 C23 1.357(7)
C22A H22A 0.9300
C22A C23A 1.335(8)
C23 H23 0.9300
C23 C24 1.389(6)
C23A H23A 0.9300
C23A C24A 1.403(8)
C24 H24 0.9300
C24A H24A 0.9300
C25 H25A 0.9700
C25 H25B 0.9700

loop_
_geom_torsion_atom_site_label_1
_geom_torsion_atom_site_label_2
_geom_torsion_atom_site_label_3
_geom_torsion_atom_site_label_4
_geom_torsion
Pd1 N1 C11 C7 -2.4(6)
Pd1 N1 C11 C12 176.4(4)
Pd1 N1 C15 C14 -177.8(4)
Pd1 N1 C15 C16 1.1(5)
Pd1 N2 C16 O1 177.4(3)
Pd1 N2 C16 C15 -0.4(6)
Pd1 N2 C18 C17 -167.8(4)
Pd1 N2 C18 C19 71.2(6)
Pd1 C1 C2 C3 -179.2(4)
Pd1 C1 C6 C5 -177.0(3)
Pd1 C1 C6 C7 3.0(7)
Pd2 N1A C11A C7A 4.4(6)
Pd2 N1A C11A C12A -173.5(3)
Pd2 N1A C15A C14A 177.3(4)
Pd2 N1A C15A C16A -6.5(5)
Pd2 N2A C16A O1A -177.2(3)
Pd2 N2A C16A C15A 5.0(5)
Pd2 N2A C18A C17A -179.2(4)
Pd2 N2A C18A C19A 57.1(7)
Pd2 C1A C2A C3A 176.3(4)
Pd2 C1A C6A C5A -171.1(3)
Pd2 C1A C6A C7A 8.6(7)
Cl1 Pd1 N1 C11 -129.9(5)
Cl1 Pd1 N1 C15 43.3(6)
Cl1 Pd1 N2 C16 -170.4(3)
Cl1 Pd1 N2 C18 11.7(5)
Cl1 Pd1 C1 C2 -19.1(4)
Cl1 Pd1 C1 C6 161.4(4)
Cl1A Pd2 N1A C11A -148.5(5)
Cl1A Pd2 N1A C15A 29.6(8)
Cl1A Pd2 N2A C16A 177.1(3)
Cl1A Pd2 N2A C18A 2.4(5)
Cl1A Pd2 C1A C2A -17.6(4)
Cl1A Pd2 C1A C6A 158.8(4)
O1 C17 C18 N2 -18.6(5)
O1 C17 C18 C19 102.8(4)
O1A C17A C18A N2A -9.0(5)
O1A C17A C18A C19A 114.0(4)
N1 Pd1 N2 C16 0.7(3)
N1 Pd1 N2 C18 -177.2(5)
N1 Pd1 C1 C2 169.0(4)
N1 Pd1 C1 C6 -10.5(4)
N1 C11 C12 C13 -1.0(9)
N1 C15 C16 O1 -178.2(4)
N1 C15 C16 N2 -0.5(7)
N1A Pd2 N2A C16A -6.5(3)
N1A Pd2 N2A C18A 178.9(5)
N1A Pd2 C1A C2A 165.4(4)
N1A Pd2 C1A C6A -18.2(4)
N1A C11A C12A C13A -7.1(8)
N1A C15A C16A O1A -177.1(4)
N1A C15A C16A N2A 0.8(7)
N2 Pd1 N1 C11 -174.2(4)
N2 Pd1 N1 C15 -1.0(3)
N2 Pd1 C1 C2 128.7(12)
N2 Pd1 C1 C6 -50.8(13)
N2 C18 C19 C20 16.0(7)
N2 C18 C19 C24 -169.9(4)
N2A Pd2 N1A C11A -171.0(4)
N2A Pd2 N1A C15A 7.0(3)
N2A Pd2 C1A C2A 133.1(12)
N2A Pd2 C1A C6A -50.6(15)
N2A C18A C19A C20A 27.6(7)
N2A C18A C19A C24A -156.9(5)
C1 Pd1 N1 C11 10.6(4)
C1 Pd1 N1 C15 -176.1(3)
C1 Pd1 N2 C16 41.6(13)
C1 Pd1 N2 C18 -136.4(12)
C1 C2 C3 C4 -3.7(8)
C1 C6 C7 C8 -172.5(5)
C1 C6 C7 C11 10.0(8)
C1A Pd2 N1A C11A 12.6(4)
C1A Pd2 N1A C15A -169.3(3)
C1A Pd2 N2A C16A 26.3(14)
C1A Pd2 N2A C18A -148.4(12)
C1A C2A C3A C4A -3.5(9)
C1A C6A C7A C8A -168.7(5)
C1A C6A C7A C11A 15.1(8)
C2 C1 C6 C5 3.5(7)
C2 C1 C6 C7 -176.5(5)
C2 C3 C4 C5 3.0(9)
C2A C1A C6A C5A 5.3(7)
C2A C1A C6A C7A -175.0(5)
C2A C3A C4A C5A 1.7(9)
C3 C4 C5 C6 0.9(9)
C3 C4 C5 C10 -177.3(5)
C3A C4A C5A C6A 3.7(8)
C3A C4A C5A C10A -175.3(5)
C4 C5 C6 C1 -4.1(7)
C4 C5 C6 C7 175.8(5)
C4 C5 C10 C9 179.4(7)
C4A C5A C6A C1A -7.1(7)
C4A C5A C6A C7A 173.1(5)
C4A C5A C10A C9A 177.5(6)
C5 C6 C7 C8 7.5(7)
C5 C6 C7 C11 -170.0(5)
C5A C6A C7A C8A 11.0(7)
C5A C6A C7A C11A -165.2(4)
C6 C1 C2 C3 0.3(8)
C6 C5 C10 C9 1.2(10)
C6 C7 C8 C9 -4.5(9)
C6 C7 C11 N1 -10.2(7)
C6 C7 C11 C12 171.1(5)
C6A C1A C2A C3A -0.2(8)
C6A C5A C10A C9A -1.4(8)
C6A C7A C8A C9A -5.1(8)
C6A C7A C11A N1A -21.9(7)
C6A C7A C11A C12A 155.9(5)
C7 C8 C9 C10 -0.5(11)
C7 C11 C12 C13 177.8(6)
C7A C8A C9A C10A -4.6(9)
C7A C11A C12A C13A 175.0(5)
C8 C7 C11 N1 172.3(5)
C8 C7 C11 C12 -6.5(7)
C8 C9 C10 C5 2.2(11)
C8A C7A C11A N1A 161.7(4)
C8A C7A C11A C12A -20.5(7)
C8A C9A C10A C5A 7.8(9)
C10 C5 C6 C1 174.0(5)
C10 C5 C6 C7 -6.1(8)
C10A C5A C6A C1A 171.8(4)
C10A C5A C6A C7A -7.9(7)
C11 N1 C15 C14 -3.8(7)
C11 N1 C15 C16 175.1(4)
C11 C7 C8 C9 173.3(5)
C11 C12 C13 C14 -1.5(10)
C11A N1A C15A C14A -4.4(7)
C11A N1A C15A C16A 171.8(4)
C11A C7A C8A C9A 171.4(5)
C11A C12A C13A C14A 1.1(8)
C12 C13 C14 C15 1.4(9)
C12A C13A C14A C15A 3.1(8)
C13 C14 C15 N1 1.2(8)
C13 C14 C15 C16 -177.6(5)
C13A C14A C15A N1A -1.6(8)
C13A C14A C15A C16A -177.5(5)
C14 C15 C16 O1 0.7(7)
C14 C15 C16 N2 178.4(5)
C14A C15A C16A O1A -0.8(7)
C14A C15A C16A N2A 177.0(5)
C15 N1 C11 C7 -175.3(4)
C15 N1 C11 C12 3.5(7)
C15A N1A C11A C7A -173.6(4)
C15A N1A C11A C12A 8.5(6)
C16 O1 C17 C18 16.8(5)
C16 N2 C18 C17 14.2(5)
C16 N2 C18 C19 -106.8(5)
C16A O1A C17A C18A 8.8(5)
C16A N2A C18A C17A 6.1(5)
C16A N2A C18A C19A -117.6(4)
C17 O1 C16 N2 -8.9(6)
C17 O1 C16 C15 168.9(4)
C17 C18 C19 C20 -98.7(6)
C17 C18 C19 C24 75.4(6)
C17A O1A C16A N2A -5.7(6)
C17A O1A C16A C15A 172.2(4)
C17A C18A C19A C20A -89.4(6)
C17A C18A C19A C24A 86.1(6)
C18 N2 C16 O1 -4.0(6)
C18 N2 C16 C15 178.3(4)
C18 C19 C20 C21 173.5(5)
C18 C19 C24 C23 -174.3(5)
C18A N2A C16A O1A -0.5(6)
C18A N2A C16A C15A -178.3(4)
C18A C19A C20A C21A 176.2(5)
C18A C19A C24A C23A -176.6(6)
C19 C20 C21 C22 0.8(8)
C19A C20A C21A C22A 1.0(9)
C20 C19 C24 C23 0.2(8)
C20 C21 C22 C23 -0.3(8)
C20A C19A C24A C23A -0.9(9)
C20A C21A C22A C23A -2.3(10)
C21 C22 C23 C24 -0.2(8)
C21A C22A C23A C24A 2.0(12)
C22 C23 C24 C19 0.3(8)
C22A C23A C24A C19A -0.4(11)
C24 C19 C20 C21 -0.7(8)
C24A C19A C20A C21A 0.6(8)
